data_7110738
loop_
_publ_author_name
'Davies, John E.'
'Mays, Martin J.'
'Raithby, Paul R.'
'Woods, Anthony D.'

_publ_section_title
;
 Reactivity of acryloyl chloride towards the anion
 [Cp2(CO)4Mo2(\m-PPhH)]&#x2212;; synthesis of an unusual phosphaalkene
;
_journal_issue 24
_journal_name_full 'Chemical Communications'
_journal_page_first 2455
_journal_paper_doi 10.1039/a907915g
_journal_year 1999
_chemical_formula_sum 'C22 H19 Mo2 O4 P'
_chemical_formula_weight 570.22
_chemical_name_systematic
; 
 ? 
;
_space_group_IT_number 19
_symmetry_cell_setting orthorhombic
_symmetry_space_group_name_Hall 'P 2ac 2ab'
_symmetry_space_group_name_H-M 'P 21 21 21'
_atom_sites_solution_hydrogens geom
_atom_sites_solution_primary direct
_atom_sites_solution_secondary difmap
_audit_creation_method SHELXL-97
_cell_angle_alpha 90.00
_cell_angle_beta 90.00
_cell_angle_gamma 90.00
_cell_formula_units_Z 4
_cell_length_a 9.615(3)
_cell_length_b 14.568(4)
_cell_length_c 15.191(3)
_cell_measurement_temperature 180(2)
_cell_volume 2127.8(10)
_computing_structure_refinement 'SHELXL-97 (Sheldrick, 1997)'
_computing_structure_solution 'SHELXS-97 (Sheldrick, 1990)'
_diffrn_ambient_temperature 180(2)
_diffrn_measured_fraction_theta_full 0.996
_diffrn_measured_fraction_theta_max 0.996
_diffrn_radiation_monochromator graphite
_diffrn_radiation_source 'fine-focus sealed tube'
_diffrn_radiation_type MoK\a
_diffrn_radiation_wavelength 0.71069
_diffrn_reflns_av_R_equivalents 0.0000
_diffrn_reflns_av_sigmaI/netI 0.0260
_diffrn_reflns_limit_h_max 12
_diffrn_reflns_limit_h_min -12
_diffrn_reflns_limit_k_max 18
_diffrn_reflns_limit_k_min -18
_diffrn_reflns_limit_l_max 19
_diffrn_reflns_limit_l_min -19
_diffrn_reflns_number 4861
_diffrn_reflns_theta_full 27.48
_diffrn_reflns_theta_max 27.48
_diffrn_reflns_theta_min 3.69
_exptl_absorpt_coefficient_mu 1.279
_exptl_absorpt_correction_T_max 0.8616
_exptl_absorpt_correction_T_min 0.8313
_exptl_crystal_density_diffrn 1.780
_exptl_crystal_density_method 'not measured'
_exptl_crystal_F_000 1128
_exptl_crystal_size_max 0.15
_exptl_crystal_size_mid 0.12
_exptl_crystal_size_min 0.12
_refine_diff_density_max 0.557
_refine_diff_density_min -0.771
_refine_diff_density_rms 0.167
_refine_ls_abs_structure_details 'Flack H D (1983), Acta Cryst. A39, 876-881'
_refine_ls_abs_structure_Flack -0.02(3)
_refine_ls_extinction_method none
_refine_ls_goodness_of_fit_ref 0.993
_refine_ls_hydrogen_treatment mixed
_refine_ls_matrix_type full
_refine_ls_number_parameters 263
_refine_ls_number_reflns 4861
_refine_ls_number_restraints 0
_refine_ls_restrained_S_all 0.993
_refine_ls_R_factor_all 0.0270
_refine_ls_R_factor_gt 0.0250
_refine_ls_shift/su_max 0.002
_refine_ls_shift/su_mean 0.000
_refine_ls_structure_factor_coef Fsqd
_refine_ls_weighting_details 'calc w=1/[\s^2^(Fo^2^)+(0.0603P)^2^+0.0000P] where P=(Fo^2^+2Fc^2^)/3'
_refine_ls_weighting_scheme calc
_refine_ls_wR_factor_gt 0.0735
_refine_ls_wR_factor_ref 0.0752
_reflns_number_gt 4648
_reflns_number_total 4861
_reflns_threshold_expression >2sigma(I)
_cod_data_source_file 907915gsup1.cif
_cod_data_source_block mm9914
_cod_depositor_comments
;
The following automatic conversions were performed:

'_symmetry_cell_setting' value 'Orthorhombic' changed to
'orthorhombic' according to
/home/saulius/struct/CIF-dictionaries/cif_core.dic dictionary named
'cif_core.dic' version 2.4.2 from 2011-04-26.

Automatic conversion script
Id: cif_fix_values 1891 2012-01-12 08:04:46Z andrius 
;
_cod_original_sg_symbol_H-M P2(1)2(1)2(1)
_cod_database_code 7110738

loop_
_symmetry_equiv_pos_as_xyz
'x, y, z'
'-x+1/2, -y, z+1/2'
'x+1/2, -y+1/2, -z'
'-x, y+1/2, -z+1/2'

loop_
_atom_site_label
_atom_site_type_symbol
_atom_site_fract_x
_atom_site_fract_y
_atom_site_fract_z
_atom_site_U_iso_or_equiv
_atom_site_adp_type
_atom_site_occupancy
_atom_site_symmetry_multiplicity
_atom_site_calc_flag
_atom_site_refinement_flags
Mo2 Mo 0.62333(3) 0.113979(17) 0.650742(16) 0.02777(8) Uani 1 1 d .
Mo1 Mo 0.91746(3) 0.065420(17) 0.740723(16) 0.02826(8) Uani 1 1 d .
P1 P 0.79805(8) 0.01078(5) 0.61084(5) 0.02566(15) Uani 1 1 d .
O7 O 0.4209(3) -0.0439(2) 0.6027(2) 0.0602(8) Uani 1 1 d .
C7 C 0.4996(3) 0.0135(3) 0.6206(2) 0.0418(8) Uani 1 1 d .
O8 O 0.5140(3) 0.0444(2) 0.83193(17) 0.0549(7) Uani 1 1 d .
C8 C 0.5591(3) 0.0709(2) 0.7665(2) 0.0363(7) Uani 1 1 d .
O10 O 1.1413(3) 0.20489(19) 0.68055(19) 0.0531(7) Uani 1 1 d .
C10 C 1.0571(4) 0.1532(2) 0.7027(2) 0.0376(7) Uani 1 1 d .
O9 O 0.7963(3) 0.24719(18) 0.81430(17) 0.0528(7) Uani 1 1 d .
C9 C 0.8288(4) 0.1797(2) 0.7797(2) 0.0391(7) Uani 1 1 d .
C11 C 0.6675(4) 0.2173(3) 0.5336(2) 0.0441(8) Uani 1 1 d .
H11 H 0.7292 0.2022 0.4870 0.053 Uiso 1 1 calc R
C15 C 0.7034(4) 0.2638(2) 0.6110(3) 0.0426(8) Uani 1 1 d .
H15 H 0.7933 0.2861 0.6257 0.051 Uiso 1 1 calc R
C14 C 0.5818(4) 0.2716(2) 0.6637(3) 0.0484(9) Uani 1 1 d .
H14 H 0.5761 0.2991 0.7203 0.058 Uiso 1 1 calc R
C13 C 0.4713(4) 0.2311(3) 0.6167(3) 0.0540(11) Uani 1 1 d .
H13 H 0.3773 0.2275 0.6357 0.065 Uiso 1 1 calc R
C12 C 0.5243(4) 0.1968(3) 0.5364(3) 0.0512(10) Uani 1 1 d .
H12 H 0.4727 0.1655 0.4923 0.061 Uiso 1 1 calc R
C20 C 0.8621(5) -0.0697(3) 0.8219(3) 0.0565(10) Uani 1 1 d .
H20 H 0.7793 -0.1039 0.8125 0.068 Uiso 1 1 calc R
C19 C 0.9853(7) -0.0843(3) 0.7798(3) 0.0699(14) Uani 1 1 d .
H19 H 1.0019 -0.1294 0.7358 0.084 Uiso 1 1 calc R
C18 C 1.0835(5) -0.0215(6) 0.8124(5) 0.111(3) Uani 1 1 d .
H18 H 1.1785 -0.0159 0.7961 0.133 Uiso 1 1 calc R
C17 C 1.0068(8) 0.0331(4) 0.8767(4) 0.090(2) Uani 1 1 d .
H17 H 1.0428 0.0824 0.9108 0.108 Uiso 1 1 calc R
C16 C 0.8751(6) 0.0005(3) 0.8789(3) 0.0685(14) Uani 1 1 d .
H16 H 0.8027 0.0237 0.9152 0.082 Uiso 1 1 calc R
C22 C 1.0899(3) 0.0096(3) 0.5563(2) 0.0461(8) Uani 1 1 d .
H22A H 1.0892 0.0032 0.4920 0.069 Uiso 1 1 calc R
H22B H 1.0929 -0.0515 0.5834 0.069 Uiso 1 1 calc R
H22C H 1.1719 0.0448 0.5743 0.069 Uiso 1 1 calc R
C21 C 0.9597(3) 0.0591(2) 0.58566(19) 0.0327(6) Uani 1 1 d .
H21 H 0.9503 0.1207 0.5572 0.039 Uiso 1 1 calc R
C1 C 0.7866(3) -0.1121(2) 0.59171(19) 0.0313(6) Uani 1 1 d .
C2 C 0.6943(4) -0.1620(2) 0.6416(2) 0.0406(7) Uani 1 1 d .
H2 H 0.6447 -0.1330 0.6880 0.049 Uiso 1 1 calc R
C3 C 0.6733(5) -0.2550(3) 0.6243(3) 0.0554(10) Uani 1 1 d .
H3 H 0.6105 -0.2894 0.6596 0.066 Uiso 1 1 calc R
C4 C 0.7416(5) -0.2963(3) 0.5577(3) 0.0599(12) Uani 1 1 d .
H4 H 0.7258 -0.3594 0.5456 0.072 Uiso 1 1 calc R
C5 C 0.8349(5) -0.2468(3) 0.5066(3) 0.0561(11) Uani 1 1 d .
H5 H 0.8842 -0.2765 0.4605 0.067 Uiso 1 1 calc R
C6 C 0.8565(4) -0.1543(2) 0.5227(2) 0.0417(8) Uani 1 1 d .
H6 H 0.9186 -0.1201 0.4868 0.050 Uiso 1 1 calc R

loop_
_atom_site_aniso_label
_atom_site_aniso_U_11
_atom_site_aniso_U_22
_atom_site_aniso_U_33
_atom_site_aniso_U_23
_atom_site_aniso_U_13
_atom_site_aniso_U_12
Mo2 0.02334(12) 0.02959(13) 0.03039(13) 0.00205(9) 0.00364(9) 0.00232(10)
Mo1 0.02945(13) 0.02719(13) 0.02814(12) 0.00039(9) -0.00322(10) -0.00228(10)
P1 0.0233(3) 0.0275(4) 0.0262(3) -0.0017(3) 0.0017(3) -0.0002(3)
O7 0.0356(13) 0.0624(18) 0.083(2) -0.0141(15) -0.0081(14) -0.0105(13)
C7 0.0262(15) 0.051(2) 0.0480(19) -0.0049(16) 0.0005(14) 0.0007(15)
O8 0.0656(17) 0.0553(16) 0.0436(14) 0.0048(12) 0.0236(14) -0.0020(14)
C8 0.0348(16) 0.0351(16) 0.0391(16) -0.0018(13) 0.0118(14) 0.0002(14)
O10 0.0434(14) 0.0500(15) 0.0658(16) -0.0055(13) 0.0067(13) -0.0174(13)
C10 0.0340(16) 0.0347(16) 0.0439(16) -0.0081(13) -0.0021(14) -0.0021(14)
O9 0.0709(18) 0.0403(14) 0.0474(15) -0.0111(12) 0.0074(14) 0.0022(14)
C9 0.0431(18) 0.0382(18) 0.0360(16) -0.0005(13) 0.0031(15) -0.0007(15)
C11 0.0428(18) 0.051(2) 0.0386(17) 0.0166(16) 0.0041(15) 0.0104(17)
C15 0.0400(18) 0.0344(18) 0.054(2) 0.0137(15) 0.0060(17) 0.0050(15)
C14 0.056(2) 0.0346(17) 0.054(2) 0.0064(15) 0.0153(19) 0.0125(17)
C13 0.0328(18) 0.053(2) 0.076(3) 0.023(2) 0.0106(19) 0.0177(17)
C12 0.0370(18) 0.064(2) 0.053(2) 0.023(2) -0.0101(17) 0.0061(18)
C20 0.066(3) 0.048(2) 0.056(2) 0.0254(19) -0.015(2) -0.007(2)
C19 0.112(4) 0.045(2) 0.053(2) 0.0151(19) 0.005(3) 0.030(3)
C18 0.040(2) 0.148(6) 0.145(6) 0.109(6) -0.014(3) 0.008(3)
C17 0.138(6) 0.061(3) 0.072(3) 0.022(3) -0.074(4) -0.034(3)
C16 0.113(4) 0.060(3) 0.0329(18) 0.0164(18) 0.006(2) 0.018(3)
C22 0.0321(17) 0.057(2) 0.049(2) -0.0071(16) 0.0046(16) 0.0055(16)
C21 0.0254(13) 0.0441(18) 0.0285(13) -0.0017(13) 0.0031(11) -0.0052(13)
C1 0.0352(15) 0.0306(15) 0.0281(13) -0.0027(11) -0.0072(12) 0.0010(14)
C2 0.0419(17) 0.0346(17) 0.0452(18) -0.0017(14) -0.0068(15) -0.0069(14)
C3 0.061(2) 0.0350(19) 0.070(3) 0.0006(18) -0.024(2) -0.0163(18)
C4 0.069(3) 0.0286(17) 0.082(3) -0.0103(19) -0.038(3) 0.0026(19)
C5 0.067(3) 0.044(2) 0.058(2) -0.0241(17) -0.022(2) 0.018(2)
C6 0.050(2) 0.0354(18) 0.0397(16) -0.0069(14) -0.0027(16) 0.0089(16)

loop_
_atom_type_symbol
_atom_type_description
_atom_type_scat_dispersion_real
_atom_type_scat_dispersion_imag
_atom_type_scat_source
C C 0.0033 0.0016 'International Tables Vol C Tables 4.2.6.8 and 6.1.1.4'
H H 0.0000 0.0000 'International Tables Vol C Tables 4.2.6.8 and 6.1.1.4'
O O 0.0106 0.0060 'International Tables Vol C Tables 4.2.6.8 and 6.1.1.4'
P P 0.1023 0.0942 'International Tables Vol C Tables 4.2.6.8 and 6.1.1.4'
Mo Mo -1.6832 0.6857 'International Tables Vol C Tables 4.2.6.8 and 6.1.1.4'

loop_
_geom_angle_atom_site_label_1
_geom_angle_atom_site_label_2
_geom_angle_atom_site_label_3
_geom_angle
C7 Mo2 C8 77.14(15)
C7 Mo2 C13 96.69(16)
C8 Mo2 C13 103.75(15)
C7 Mo2 C12 87.93(16)
C8 Mo2 C12 134.97(14)
C13 Mo2 C12 35.59(15)
C7 Mo2 P1 83.93(11)
C8 Mo2 P1 104.62(10)
C13 Mo2 P1 151.01(11)
C12 Mo2 P1 115.85(11)
C7 Mo2 C14 130.97(15)
C8 Mo2 C14 100.64(14)
C13 Mo2 C14 35.34(16)
C12 Mo2 C14 58.84(16)
P1 Mo2 C14 140.98(10)
C7 Mo2 C11 114.33(16)
C8 Mo2 C11 158.55(14)
C13 Mo2 C11 58.33(13)
C12 Mo2 C11 34.98(14)
P1 Mo2 C11 94.89(10)
C14 Mo2 C11 58.00(14)
C7 Mo2 C15 145.69(15)
C8 Mo2 C15 128.19(13)
C13 Mo2 C15 58.16(14)
C12 Mo2 C15 57.90(15)
P1 Mo2 C15 106.87(9)
C14 Mo2 C15 34.97(13)
C11 Mo2 C15 34.19(14)
C7 Mo2 Mo1 118.21(11)
C8 Mo2 Mo1 79.98(10)
C13 Mo2 Mo1 144.57(12)
C12 Mo2 Mo1 142.47(10)
P1 Mo2 Mo1 48.45(2)
C14 Mo2 Mo1 109.25(11)
C11 Mo2 Mo1 107.53(10)
C15 Mo2 Mo1 91.42(9)
C10 Mo1 C9 80.31(15)
C10 Mo1 C17 98.33(19)
C9 Mo1 C17 93.7(2)
C10 Mo1 C18 91.35(18)
C9 Mo1 C18 128.6(3)
C17 Mo1 C18 37.0(2)
C10 Mo1 C16 130.84(18)
C9 Mo1 C16 89.79(16)
C17 Mo1 C16 34.0(2)
C18 Mo1 C16 58.4(2)
C10 Mo1 C19 119.60(19)
C9 Mo1 C19 146.21(16)
C17 Mo1 C19 58.48(19)
C18 Mo1 C19 35.1(2)
C16 Mo1 C19 56.43(17)
C10 Mo1 C20 148.46(15)
C9 Mo1 C20 116.58(16)
C17 Mo1 C20 56.37(16)
C18 Mo1 C20 57.15(18)
C16 Mo1 C20 33.11(16)
C19 Mo1 C20 33.45(18)
C10 Mo1 C21 67.33(12)
C9 Mo1 C21 113.80(13)
C17 Mo1 C21 144.9(2)
C18 Mo1 C21 109.0(2)
C16 Mo1 C21 153.93(15)
C19 Mo1 C21 99.53(15)
C20 Mo1 C21 121.07(14)
C10 Mo1 P1 107.59(10)
C9 Mo1 P1 108.63(10)
C17 Mo1 P1 148.00(14)
C18 Mo1 P1 122.1(3)
C16 Mo1 P1 121.13(15)
C19 Mo1 P1 91.83(14)
C20 Mo1 P1 92.55(10)
C21 Mo1 P1 42.64(8)
C10 Mo1 Mo2 109.65(10)
C9 Mo1 Mo2 63.90(10)
C17 Mo1 Mo2 139.4(2)
C18 Mo1 Mo2 158.02(18)
C16 Mo1 Mo2 108.48(15)
C19 Mo1 Mo2 123.65(16)
C20 Mo1 Mo2 101.83(11)
C21 Mo1 Mo2 74.91(8)
P1 Mo1 Mo2 46.27(2)
C21 P1 C1 114.56(16)
C21 P1 Mo2 115.92(12)
C1 P1 Mo2 129.23(11)
C21 P1 Mo1 67.90(10)
C1 P1 Mo1 118.92(10)
Mo2 P1 Mo1 85.28(3)
O7 C7 Mo2 177.0(3)
O8 C8 Mo2 175.9(3)
O10 C10 Mo1 179.2(3)
O9 C9 Mo1 167.2(3)
C15 C11 C12 108.6(4)
C15 C11 Mo2 73.8(2)
C12 C11 Mo2 70.6(2)
C11 C15 C14 108.0(4)
C11 C15 Mo2 72.0(2)
C14 C15 Mo2 70.5(2)
C13 C14 C15 107.5(4)
C13 C14 Mo2 71.1(2)
C15 C14 Mo2 74.5(2)
C14 C13 C12 108.3(3)
C14 C13 Mo2 73.6(2)
C12 C13 Mo2 72.7(2)
C11 C12 C13 107.6(4)
C11 C12 Mo2 74.4(2)
C13 C12 Mo2 71.7(2)
C16 C20 C19 109.9(5)
C16 C20 Mo1 71.6(2)
C19 C20 Mo1 72.1(2)
C20 C19 C18 108.4(5)
C20 C19 Mo1 74.5(3)
C18 C19 Mo1 70.8(3)
C19 C18 C17 104.6(4)
C19 C18 Mo1 74.1(3)
C17 C18 Mo1 70.6(3)
C16 C17 C18 107.3(5)
C16 C17 Mo1 75.1(3)
C18 C17 Mo1 72.4(3)
C20 C16 C17 109.7(5)
C20 C16 Mo1 75.3(2)
C17 C16 Mo1 70.9(3)
C22 C21 P1 127.4(3)
C22 C21 Mo1 116.7(2)
P1 C21 Mo1 69.46(10)
C2 C1 C6 119.7(3)
C2 C1 P1 118.1(2)
C6 C1 P1 121.8(3)
C1 C2 C3 120.2(4)
C4 C3 C2 120.3(4)
C3 C4 C5 120.2(4)
C6 C5 C4 120.2(4)
C5 C6 C1 119.4(4)

loop_
_geom_bond_atom_site_label_1
_geom_bond_atom_site_label_2
_geom_bond_distance
Mo2 C7 1.941(4)
Mo2 C8 1.967(3)
Mo2 C13 2.306(4)
Mo2 C12 2.319(3)
Mo2 P1 2.3345(9)
Mo2 C14 2.339(4)
Mo2 C11 2.369(3)
Mo2 C15 2.391(4)
Mo2 Mo1 3.2198(9)
Mo1 C10 1.942(3)
Mo1 C9 1.961(4)
Mo1 C17 2.287(4)
Mo1 C18 2.310(4)
Mo1 C16 2.338(4)
Mo1 C19 2.353(4)
Mo1 C20 2.383(4)
Mo1 C21 2.392(3)
Mo1 P1 2.4176(9)
P1 C21 1.749(3)
P1 C1 1.817(3)
O7 C7 1.160(5)
O8 C8 1.151(4)
O10 C10 1.156(4)
O9 C9 1.158(4)
C11 C15 1.399(6)
C11 C12 1.410(6)
C15 C14 1.422(5)
C14 C13 1.410(6)
C13 C12 1.413(6)
C20 C16 1.346(7)
C20 C19 1.363(7)
C19 C18 1.405(9)
C18 C17 1.461(9)
C17 C16 1.353(8)
C22 C21 1.512(5)
C1 C2 1.375(5)
C1 C6 1.389(5)
C2 C3 1.395(5)
C3 C4 1.349(6)
C4 C5 1.388(7)
C5 C6 1.385(6)
